data_2221180
loop_
_publ_author_name
'Qin, Jian-Hua'
'Wang, Jian-Ge'
'Hu, Pu-Zhou'

_publ_section_title
;<i>catena</i>-Poly[[[bis[2,2'-(propane-1,3-diyldithio)bis(1,3,4-thiadiazole)-\k<i>N</i>^4^]copper(II)]-bis[\m-2,2'-(propane-1,3-diyldithio)bis(1,3,4-thiadiazole)-\k^2^<i>N</i>^4^:<i>N</i>^4'^]]
 bis(perchlorate)]
;
_journal_coeditor_code SI2158
_journal_issue 3
_journal_name_full 'Acta Crystallographica Section E'
_journal_page_first m349
_journal_page_last m350
_journal_paper_doi 10.1107/S1600536809006722
_journal_volume 65
_journal_year 2009
_chemical_formula_iupac '[Cu (C7 H8 N4 S4)4] (Cl O4)2'
_chemical_formula_moiety 'C28 H32 Cl2 Cu N16 O8 S16 2+, 2(Cl O4 -)'
_chemical_formula_sum 'C28 H32 Cl2 Cu N16 O8 S16'
_chemical_formula_weight 1368.10
_chemical_name_systematic
;
<i>catena</i>-Poly[[[bis[2,2'-(propane-1,3-diyldithio)bis(1,3,4-thiadiazole)-
\k<i>N</i>^4^]copper(II)]-bis[\m-2,2'-(propane-1,3-diyldithio)bis(1,3,4-
thiadiazole)-\k^2^<i>N</i>^4^:<i>N</i>^4'^]] bis(perchlorate)]
;
_space_group_IT_number 2
_symmetry_cell_setting triclinic
_symmetry_space_group_name_Hall '-P 1'
_symmetry_space_group_name_H-M 'P -1'
_atom_sites_solution_hydrogens geom
_atom_sites_solution_primary direct
_atom_sites_solution_secondary difmap
_audit_creation_method SHELXL-97
_cell_angle_alpha 67.213(3)
_cell_angle_beta 76.602(3)
_cell_angle_gamma 76.675(3)
_cell_formula_units_Z 1
_cell_length_a 10.321(3)
_cell_length_b 11.122(3)
_cell_length_c 12.908(4)
_cell_measurement_reflns_used 4352
_cell_measurement_temperature 294(2)
_cell_measurement_theta_max 28.057
_cell_measurement_theta_min 2.47
_cell_volume 1312.4(7)
_computing_cell_refinement 'SAINT (Bruker, 1997)'
_computing_data_collection 'SMART (Bruker, 1997)'
_computing_data_reduction 'SAINT (Bruker, 1997)'
_computing_molecular_graphics 'SHELXTL (Sheldrick, 2008)'
_computing_publication_material 'SHELXTL (Sheldrick, 2008)'
_computing_structure_refinement 'SHELXL97 (Sheldrick, 2008)'
_computing_structure_solution 'SHELXS97 (Sheldrick, 2008)'
_diffrn_ambient_temperature 294(2)
_diffrn_measured_fraction_theta_full 0.994
_diffrn_measured_fraction_theta_max 0.994
_diffrn_measurement_device_type 'Bruker SMART CCD area-detector'
_diffrn_measurement_method '\f and \w'
_diffrn_radiation_monochromator graphite
_diffrn_radiation_source 'fine-focus sealed tube'
_diffrn_radiation_type MoK\a
_diffrn_radiation_wavelength 0.71073
_diffrn_reflns_av_R_equivalents 0.0169
_diffrn_reflns_av_sigmaI/netI 0.0253
_diffrn_reflns_limit_h_max 12
_diffrn_reflns_limit_h_min -12
_diffrn_reflns_limit_k_max 13
_diffrn_reflns_limit_k_min -13
_diffrn_reflns_limit_l_max 15
_diffrn_reflns_limit_l_min -15
_diffrn_reflns_number 9833
_diffrn_reflns_theta_full 25.50
_diffrn_reflns_theta_max 25.50
_diffrn_reflns_theta_min 2.47
_diffrn_standards_number 0
_exptl_absorpt_coefficient_mu 1.216
_exptl_absorpt_correction_T_max 0.7556
_exptl_absorpt_correction_T_min 0.6464
_exptl_absorpt_correction_type multi-scan
_exptl_absorpt_process_details '(SADABS; Bruker, 1997)'
_exptl_crystal_colour blue
_exptl_crystal_density_diffrn 1.731
_exptl_crystal_density_method 'not measured'
_exptl_crystal_description block
_exptl_crystal_F_000 695
_exptl_crystal_size_max 0.39
_exptl_crystal_size_mid 0.28
_exptl_crystal_size_min 0.24
_refine_diff_density_max 1.054
_refine_diff_density_min -0.500
_refine_ls_extinction_method none
_refine_ls_goodness_of_fit_ref 1.027
_refine_ls_hydrogen_treatment constr
_refine_ls_matrix_type full
_refine_ls_number_parameters 322
_refine_ls_number_reflns 4857
_refine_ls_number_restraints 0
_refine_ls_restrained_S_all 1.027
_refine_ls_R_factor_all 0.0487
_refine_ls_R_factor_gt 0.0402
_refine_ls_shift/su_max 0.000
_refine_ls_shift/su_mean 0.000
_refine_ls_structure_factor_coef Fsqd
_refine_ls_weighting_details 'w=1/[\s^2^(Fo^2^)+(0.0533P)^2^+1.507P] where P=(Fo^2^+2Fc^2^)/3'
_refine_ls_weighting_scheme calc
_refine_ls_wR_factor_gt 0.1019
_refine_ls_wR_factor_ref 0.1096
_reflns_number_gt 4081
_reflns_number_total 4857
_reflns_threshold_expression I>2\s(I)
_cod_data_source_file si2158.cif
_cod_data_source_block I
_cod_depositor_comments
;
The following automatic conversions were performed:
'_symmetry_cell_setting' value 'Triclinic' changed to 'triclinic'
according to '/home/saulius/struct/CIF-dictionaries/cif_core.dic'
dictionary named 'cif_core.dic' version 2.4.1 from
2010-06-29.

'_geom_hbond_publ_flag' value 'Y' changed to 'y' according to
'/home/saulius/struct/CIF-dictionaries/cif_core.dic' dictionary named
'cif_core.dic' version 2.4.1 from 2010-06-29 (5 times).

Automatic conversion script
Id: cif_fix_enum 1527 2010-12-29 10:47:43Z saulius 

The following automatic conversions were performed:

'_symmetry_cell_setting' value 'Triclinic' changed to 'triclinic'
according to /home/saulius/struct/CIF-dictionaries/cif_core.dic
dictionary named 'cif_core.dic' version 2.4.1 from
2010-06-29.

'_geom_hbond_publ_flag' value 'Y' changed to 'y'
according to /home/saulius/struct/CIF-dictionaries/cif_core.dic
dictionary named 'cif_core.dic' version 2.4.1 from 2010-06-29 (5
times).

Automatic conversion script
Id: cif_fix_values 1715 2011-07-08 13:25:40Z adriana 
;
_cod_original_cell_volume 1312.3(6)
_cod_database_code 2221180
_cod_database_fobs_code 2221180

loop_
_symmetry_equiv_pos_as_xyz
'x, y, z'
'-x, -y, -z'

loop_
_atom_site_type_symbol
_atom_site_label
_atom_site_fract_x
_atom_site_fract_y
_atom_site_fract_z
_atom_site_U_iso_or_equiv
_atom_site_adp_type
_atom_site_calc_flag
_atom_site_refinement_flags
_atom_site_occupancy
_atom_site_disorder_assembly
_atom_site_disorder_group
Cu Cu1 0.5000 0.0000 0.5000 0.02910(14) Uani d S 1 . .
Cl Cl1 0.89564(9) 0.39343(8) 0.71273(7) 0.0469(2) Uani d . 1 . .
S S1 0.60750(10) 0.13642(9) 0.74944(8) 0.0494(2) Uani d . 1 . .
S S2 0.42947(13) 0.39702(10) 0.69426(11) 0.0728(4) Uani d . 1 . .
S S3 -0.00185(9) 0.78315(9) 0.62689(9) 0.0516(2) Uani d . 1 . .
S S4 0.02700(10) 1.01392(10) 0.68458(9) 0.0569(3) Uani d . 1 . .
S S5 0.58105(10) -0.40131(8) 0.77434(7) 0.0458(2) Uani d . 1 . .
S S6 0.33608(12) -0.34525(10) 0.94441(8) 0.0615(3) Uani d . 1 . .
S S7 0.15521(18) 0.11517(12) 0.90859(13) 0.0951(5) Uani d . 1 . .
S S8 0.11321(15) 0.35074(11) 0.97930(11) 0.0777(4) Uani d . 1 . .
O O1 0.8989(5) 0.4074(5) 0.8153(4) 0.1235(17) Uani d . 1 . .
O O2 0.8069(6) 0.3095(6) 0.7325(4) 0.156(2) Uani d . 1 . .
O O3 1.0235(4) 0.3459(4) 0.6637(4) 0.1009(12) Uani d . 1 . .
O O4 0.8505(4) 0.5164(4) 0.6350(4) 0.1255(17) Uani d . 1 . .
N N1 0.5187(2) 0.0858(2) 0.6070(2) 0.0307(5) Uani d . 1 . .
N N2 0.4504(3) 0.2109(2) 0.6008(2) 0.0347(6) Uani d . 1 . .
N N3 0.2075(2) 0.9204(2) 0.5508(2) 0.0371(6) Uani d . 1 . .
N N4 0.2550(3) 1.0248(2) 0.5561(2) 0.0376(6) Uani d . 1 . .
N N5 0.5102(3) -0.1771(2) 0.6333(2) 0.0336(5) Uani d . 1 . .
N N6 0.4134(3) -0.1871(2) 0.7283(2) 0.0399(6) Uani d . 1 . .
N N7 0.2510(4) 0.1319(3) 1.0804(3) 0.0609(9) Uani d . 1 . .
N N8 0.2522(4) 0.2173(4) 1.1350(3) 0.0696(10) Uani d . 1 . .
C C1 0.6013(3) 0.0364(3) 0.6800(3) 0.0366(7) Uani d . 1 . .
H H1 0.6529 -0.0470 0.6933 0.044 Uiso calc R 1 . .
C C2 0.4879(3) 0.2496(3) 0.6710(3) 0.0402(7) Uani d . 1 . .
C C3 0.3046(4) 0.4799(3) 0.6013(3) 0.0510(9) Uani d . 1 . .
H H3A 0.3478 0.5122 0.5226 0.061 Uiso calc R 1 . .
H H3B 0.2451 0.4200 0.6088 0.061 Uiso calc R 1 . .
C C4 0.2261(4) 0.5940(3) 0.6378(4) 0.0560(10) Uani d . 1 . .
H H4A 0.2884 0.6480 0.6366 0.067 Uiso calc R 1 . .
H H4B 0.1801 0.5594 0.7154 0.067 Uiso calc R 1 . .
C C5 0.1235(4) 0.6790(3) 0.5613(3) 0.0466(8) Uani d . 1 . .
H H5A 0.0789 0.6227 0.5442 0.056 Uiso calc R 1 . .
H H5B 0.1696 0.7341 0.4901 0.056 Uiso calc R 1 . .
C C6 0.0906(3) 0.9029(3) 0.6139(3) 0.0376(7) Uani d . 1 . .
C C7 0.1716(3) 1.0817(3) 0.6212(3) 0.0462(8) Uani d . 1 . .
H H7 0.1887 1.1538 0.6326 0.055 Uiso calc R 1 . .
C C8 0.6026(3) -0.2808(3) 0.6447(3) 0.0381(7) Uani d . 1 . .
H H8 0.6739 -0.2882 0.5873 0.046 Uiso calc R 1 . .
C C9 0.4384(3) -0.3003(3) 0.8092(3) 0.0418(7) Uani d . 1 . .
C C10 0.3970(5) -0.2527(4) 1.0086(3) 0.0651(11) Uani d . 1 . .
H H10A 0.3613 -0.2815 1.0893 0.078 Uiso calc R 1 . .
H H10B 0.4945 -0.2750 1.0011 0.078 Uiso calc R 1 . .
C C11 0.3601(5) -0.1024(4) 0.9580(3) 0.0645(11) Uani d . 1 . .
H H11A 0.4071 -0.0620 0.9898 0.077 Uiso calc R 1 . .
H H11B 0.3898 -0.0730 0.8764 0.077 Uiso calc R 1 . .
C C12 0.2129(5) -0.0586(4) 0.9817(4) 0.0760(13) Uani d . 1 . .
H H12A 0.1868 -0.0778 1.0630 0.091 Uiso calc R 1 . .
H H12B 0.1665 -0.1103 0.9608 0.091 Uiso calc R 1 . .
C C13 0.1830(4) 0.1885(4) 0.9971(3) 0.0544(9) Uani d . 1 . .
C C14 0.1852(4) 0.3311(4) 1.0921(4) 0.0614(10) Uani d . 1 . .
H H14 0.1762 0.3984 1.1203 0.074 Uiso calc R 1 . .

loop_
_atom_site_aniso_label
_atom_site_aniso_U_11
_atom_site_aniso_U_22
_atom_site_aniso_U_33
_atom_site_aniso_U_12
_atom_site_aniso_U_13
_atom_site_aniso_U_23
Cu1 0.0416(3) 0.0211(2) 0.0251(2) 0.00102(19) -0.0102(2) -0.00926(19)
Cl1 0.0481(5) 0.0429(4) 0.0516(5) -0.0084(4) -0.0051(4) -0.0196(4)
S1 0.0611(6) 0.0441(5) 0.0574(5) 0.0031(4) -0.0342(4) -0.0256(4)
S2 0.0904(8) 0.0534(6) 0.1059(9) 0.0226(5) -0.0577(7) -0.0569(6)
S3 0.0360(4) 0.0434(5) 0.0709(6) -0.0081(4) -0.0010(4) -0.0186(4)
S4 0.0479(5) 0.0579(6) 0.0659(6) -0.0016(4) 0.0071(4) -0.0358(5)
S5 0.0629(5) 0.0276(4) 0.0415(4) 0.0035(4) -0.0184(4) -0.0068(3)
S6 0.0777(7) 0.0484(5) 0.0432(5) -0.0163(5) 0.0037(5) -0.0036(4)
S7 0.1475(13) 0.0572(7) 0.0988(10) 0.0182(8) -0.0737(10) -0.0357(7)
S8 0.1132(10) 0.0470(6) 0.0778(8) 0.0187(6) -0.0536(7) -0.0231(5)
O1 0.136(4) 0.153(4) 0.130(3) 0.027(3) -0.063(3) -0.107(3)
O2 0.191(5) 0.200(5) 0.137(4) -0.153(5) 0.053(4) -0.098(4)
O3 0.072(2) 0.086(2) 0.125(3) 0.0190(18) 0.004(2) -0.045(2)
O4 0.104(3) 0.091(3) 0.107(3) 0.038(2) -0.002(2) 0.005(2)
N1 0.0351(13) 0.0263(12) 0.0310(12) 0.0002(10) -0.0080(10) -0.0118(10)
N2 0.0408(14) 0.0289(12) 0.0397(14) 0.0025(10) -0.0136(11) -0.0183(11)
N3 0.0336(13) 0.0342(13) 0.0441(15) -0.0026(10) -0.0057(11) -0.0162(11)
N4 0.0381(14) 0.0330(13) 0.0433(15) -0.0018(11) -0.0092(11) -0.0155(12)
N5 0.0445(14) 0.0261(12) 0.0295(13) -0.0005(10) -0.0091(11) -0.0103(10)
N6 0.0473(15) 0.0330(13) 0.0338(14) -0.0022(11) -0.0054(11) -0.0085(11)
N7 0.071(2) 0.0506(18) 0.0563(19) 0.0094(16) -0.0230(17) -0.0175(16)
N8 0.086(3) 0.064(2) 0.064(2) 0.0160(19) -0.0347(19) -0.0300(18)
C1 0.0423(17) 0.0323(15) 0.0371(16) 0.0015(13) -0.0144(13) -0.0140(13)
C2 0.0447(18) 0.0357(16) 0.0486(18) 0.0006(14) -0.0164(14) -0.0228(15)
C3 0.053(2) 0.0424(19) 0.064(2) 0.0020(16) -0.0183(18) -0.0267(18)
C4 0.066(2) 0.0387(19) 0.070(3) 0.0057(17) -0.024(2) -0.0267(18)
C5 0.051(2) 0.0367(17) 0.056(2) -0.0069(15) -0.0110(16) -0.0183(16)
C6 0.0355(16) 0.0337(16) 0.0398(17) 0.0008(13) -0.0064(13) -0.0123(13)
C7 0.050(2) 0.0391(18) 0.054(2) 0.0009(15) -0.0135(16) -0.0217(16)
C8 0.0463(18) 0.0332(16) 0.0357(16) 0.0015(13) -0.0133(13) -0.0135(13)
C9 0.054(2) 0.0306(16) 0.0377(17) -0.0075(14) -0.0097(14) -0.0073(13)
C10 0.078(3) 0.064(3) 0.046(2) 0.000(2) -0.0054(19) -0.0201(19)
C11 0.084(3) 0.064(3) 0.049(2) -0.021(2) -0.001(2) -0.024(2)
C12 0.088(3) 0.052(2) 0.087(3) 0.001(2) -0.020(3) -0.027(2)
C13 0.065(2) 0.0404(19) 0.053(2) 0.0016(17) -0.0184(18) -0.0126(17)
C14 0.071(3) 0.054(2) 0.062(2) 0.004(2) -0.020(2) -0.025(2)

loop_
_atom_type_symbol
_atom_type_description
_atom_type_scat_dispersion_real
_atom_type_scat_dispersion_imag
_atom_type_scat_source
C C 0.0033 0.0016 'International Tables Vol C Tables 4.2.6.8 and 6.1.1.4'
H H 0.0000 0.0000 'International Tables Vol C Tables 4.2.6.8 and 6.1.1.4'
N N 0.0061 0.0033 'International Tables Vol C Tables 4.2.6.8 and 6.1.1.4'
O O 0.0106 0.0060 'International Tables Vol C Tables 4.2.6.8 and 6.1.1.4'
S S 0.1246 0.1234 'International Tables Vol C Tables 4.2.6.8 and 6.1.1.4'
Cu Cu 0.3201 1.2651 'International Tables Vol C Tables 4.2.6.8 and 6.1.1.4'
Cl Cl 0.1484 0.1585 'International Tables Vol C Tables 4.2.6.8 and 6.1.1.4'

loop_
_geom_angle_atom_site_label_1
_geom_angle_atom_site_label_2
_geom_angle_atom_site_label_3
_geom_angle_site_symmetry_1
_geom_angle_site_symmetry_3
_geom_angle
_geom_angle_publ_flag
N1 Cu1 N1 2_656 . 180.0 ?
N1 Cu1 N5 2_656 2_656 88.01(9) ?
N1 Cu1 N5 . 2_656 91.99(9) ?
N1 Cu1 N5 2_656 . 91.99(9) ?
N1 Cu1 N5 . . 88.01(9) ?
N5 Cu1 N5 2_656 . 180.0 ?
N1 Cu1 N4 2_656 2_666 91.50(9) ?
N1 Cu1 N4 . 2_666 88.50(9) ?
N5 Cu1 N4 2_656 2_666 87.34(9) ?
N5 Cu1 N4 . 2_666 92.66(9) ?
N1 Cu1 N4 2_656 1_545 88.50(9) ?
N1 Cu1 N4 . 1_545 91.50(9) ?
N5 Cu1 N4 2_656 1_545 92.66(9) ?
N5 Cu1 N4 . 1_545 87.34(9) ?
N4 Cu1 N4 2_666 1_545 180.0 ?
O2 Cl1 O4 . . 108.6(4) ?
O2 Cl1 O3 . . 110.1(3) ?
O4 Cl1 O3 . . 107.8(2) ?
O2 Cl1 O1 . . 108.9(3) ?
O4 Cl1 O1 . . 109.3(3) ?
O3 Cl1 O1 . . 112.2(3) ?
C1 S1 C2 . . 86.96(14) ?
C2 S2 C3 . . 103.64(16) ?
C6 S3 C5 . . 101.32(16) ?
C7 S4 C6 . . 86.73(16) ?
C8 S5 C9 . . 87.49(15) ?
C9 S6 C10 . . 99.43(18) ?
C13 S7 C12 . . 102.4(2) ?
C14 S8 C13 . . 86.78(19) ?
C1 N1 N2 . . 113.7(2) ?
C1 N1 Cu1 . . 124.3(2) ?
N2 N1 Cu1 . . 121.73(17) ?
C2 N2 N1 . . 110.3(2) ?
C6 N3 N4 . . 111.9(2) ?
C7 N4 N3 . . 112.5(3) ?
C7 N4 Cu1 . 1_565 133.3(2) ?
N3 N4 Cu1 . 1_565 109.59(17) ?
C8 N5 N6 . . 113.8(2) ?
C8 N5 Cu1 . . 128.7(2) ?
N6 N5 Cu1 . . 117.31(18) ?
C9 N6 N5 . . 110.7(3) ?
C13 N7 N8 . . 111.7(3) ?
C14 N8 N7 . . 112.8(3) ?
N1 C1 S1 . . 114.4(2) ?
N1 C1 H1 . . 122.8 ?
S1 C1 H1 . . 122.8 ?
N2 C2 S2 . . 127.1(2) ?
N2 C2 S1 . . 114.6(2) ?
S2 C2 S1 . . 118.30(18) ?
C4 C3 S2 . . 106.2(2) ?
C4 C3 H3A . . 110.5 ?
S2 C3 H3A . . 110.5 ?
C4 C3 H3B . . 110.5 ?
S2 C3 H3B . . 110.5 ?
H3A C3 H3B . . 108.7 ?
C3 C4 C5 . . 112.1(3) ?
C3 C4 H4A . . 109.2 ?
C5 C4 H4A . . 109.2 ?
C3 C4 H4B . . 109.2 ?
C5 C4 H4B . . 109.2 ?
H4A C4 H4B . . 107.9 ?
C4 C5 S3 . . 111.8(3) ?
C4 C5 H5A . . 109.3 ?
S3 C5 H5A . . 109.3 ?
C4 C5 H5B . . 109.3 ?
S3 C5 H5B . . 109.3 ?
H5A C5 H5B . . 107.9 ?
N3 C6 S4 . . 114.1(2) ?
N3 C6 S3 . . 125.0(2) ?
S4 C6 S3 . . 120.83(18) ?
N4 C7 S4 . . 114.8(3) ?
N4 C7 H7 . . 122.6 ?
S4 C7 H7 . . 122.6 ?
N5 C8 S5 . . 113.6(2) ?
N5 C8 H8 . . 123.2 ?
S5 C8 H8 . . 123.2 ?
N6 C9 S5 . . 114.4(2) ?
N6 C9 S6 . . 122.9(3) ?
S5 C9 S6 . . 122.70(18) ?
C11 C10 S6 . . 115.4(3) ?
C11 C10 H10A . . 108.4 ?
S6 C10 H10A . . 108.4 ?
C11 C10 H10B . . 108.4 ?
S6 C10 H10B . . 108.4 ?
H10A C10 H10B . . 107.5 ?
C12 C11 C10 . . 111.8(4) ?
C12 C11 H11A . . 109.2 ?
C10 C11 H11A . . 109.2 ?
C12 C11 H11B . . 109.2 ?
C10 C11 H11B . . 109.2 ?
H11A C11 H11B . . 107.9 ?
C11 C12 S7 . . 115.4(4) ?
C11 C12 H12A . . 108.4 ?
S7 C12 H12A . . 108.4 ?
C11 C12 H12B . . 108.4 ?
S7 C12 H12B . . 108.4 ?
H12A C12 H12B . . 107.5 ?
N7 C13 S8 . . 113.8(3) ?
N7 C13 S7 . . 126.1(3) ?
S8 C13 S7 . . 120.0(2) ?
N8 C14 S8 . . 114.9(3) ?
N8 C14 H14 . . 122.5 ?
S8 C14 H14 . . 122.5 ?

loop_
_geom_bond_atom_site_label_1
_geom_bond_atom_site_label_2
_geom_bond_site_symmetry_2
_geom_bond_distance
_geom_bond_publ_flag
Cu1 N1 2_656 2.021(2) ?
Cu1 N1 . 2.021(2) y
Cu1 N5 2_656 2.053(2) ?
Cu1 N5 . 2.053(2) y
Cu1 N4 2_666 2.445(3) ?
Cu1 N4 1_545 2.445(3) y
Cl1 O2 . 1.370(4) ?
Cl1 O4 . 1.398(4) ?
Cl1 O3 . 1.404(3) ?
Cl1 O1 . 1.400(4) ?
S1 C1 . 1.696(3) ?
S1 C2 . 1.735(3) ?
S2 C2 . 1.727(3) ?
S2 C3 . 1.806(4) ?
S3 C6 . 1.746(3) ?
S3 C5 . 1.815(4) ?
S4 C7 . 1.714(4) ?
S4 C6 . 1.735(3) ?
S5 C8 . 1.695(3) ?
S5 C9 . 1.719(3) ?
S6 C9 . 1.767(3) ?
S6 C10 . 1.829(5) ?
S7 C13 . 1.742(4) ?
S7 C12 . 1.816(5) ?
S8 C14 . 1.703(4) ?
S8 C13 . 1.727(4) ?
N1 C1 . 1.293(4) ?
N1 N2 . 1.388(3) ?
N2 C2 . 1.302(4) ?
N3 C6 . 1.299(4) ?
N3 N4 . 1.390(4) ?
N4 C7 . 1.293(4) ?
N4 Cu1 1_565 2.445(3) ?
N5 C8 . 1.299(4) ?
N5 N6 . 1.375(3) ?
N6 C9 . 1.304(4) ?
N7 C13 . 1.291(5) ?
N7 N8 . 1.387(5) ?
N8 C14 . 1.271(5) ?
C1 H1 . 0.9300 ?
C3 C4 . 1.517(5) ?
C3 H3A . 0.9700 ?
C3 H3B . 0.9700 ?
C4 C5 . 1.514(5) ?
C4 H4A . 0.9700 ?
C4 H4B . 0.9700 ?
C5 H5A . 0.9700 ?
C5 H5B . 0.9700 ?
C7 H7 . 0.9300 ?
C8 H8 . 0.9300 ?
C10 C11 . 1.530(6) ?
C10 H10A . 0.9700 ?
C10 H10B . 0.9700 ?
C11 C12 . 1.483(6) ?
C11 H11A . 0.9700 ?
C11 H11B . 0.9700 ?
C12 H12A . 0.9700 ?
C12 H12B . 0.9700 ?
C14 H14 . 0.9300 ?

loop_
_geom_hbond_atom_site_label_D
_geom_hbond_atom_site_label_H
_geom_hbond_atom_site_label_A
_geom_hbond_site_symmetry_A
_geom_hbond_distance_DH
_geom_hbond_distance_HA
_geom_hbond_distance_DA
_geom_hbond_angle_DHA
_geom_hbond_publ_flag
C3 H3B O3 1_455 0.97 2.47 3.357(6) 153.00 y
C7 H7 O3 1_465 0.93 2.51 3.172(6) 128.00 y
C8 H8 O4 1_545 0.93 2.47 3.010(6) 117.00 y
C10 H10A O2 2_657 0.97 2.50 3.423(7) 159.00 y
C14 H14 O1 2_667 0.93 2.51 3.419(7) 167.00 y

loop_
_geom_torsion_atom_site_label_1
_geom_torsion_atom_site_label_2
_geom_torsion_atom_site_label_3
_geom_torsion_atom_site_label_4
_geom_torsion_site_symmetry_1
_geom_torsion_site_symmetry_2
_geom_torsion_site_symmetry_3
_geom_torsion_site_symmetry_4
_geom_torsion
_geom_torsion_publ_flag
N5 Cu1 N1 C1 2_656 . . . -137.6(3) ?
N5 Cu1 N1 C1 . . . . 42.4(3) ?
N4 Cu1 N1 C1 2_666 . . . -50.3(3) ?
N4 Cu1 N1 C1 1_545 . . . 129.7(3) ?
N5 Cu1 N1 N2 2_656 . . . 36.6(2) ?
N5 Cu1 N1 N2 . . . . -143.4(2) ?
N4 Cu1 N1 N2 2_666 . . . 123.9(2) ?
N4 Cu1 N1 N2 1_545 . . . -56.1(2) ?
C1 N1 N2 C2 . . . . 0.6(4) ?
Cu1 N1 N2 C2 . . . . -174.2(2) ?
C6 N3 N4 C7 . . . . -0.8(4) ?
C6 N3 N4 Cu1 . . . 1_565 158.3(2) ?
N1 Cu1 N5 C8 2_656 . . . 65.1(3) ?
N1 Cu1 N5 C8 . . . . -114.9(3) ?
N4 Cu1 N5 C8 2_666 . . . -26.5(3) ?
N4 Cu1 N5 C8 1_545 . . . 153.5(3) ?
N1 Cu1 N5 N6 2_656 . . . -120.6(2) ?
N1 Cu1 N5 N6 . . . . 59.4(2) ?
N4 Cu1 N5 N6 2_666 . . . 147.8(2) ?
N4 Cu1 N5 N6 1_545 . . . -32.2(2) ?
C8 N5 N6 C9 . . . . 0.4(4) ?
Cu1 N5 N6 C9 . . . . -174.7(2) ?
C13 N7 N8 C14 . . . . 0.8(6) ?
N2 N1 C1 S1 . . . . -0.6(3) ?
Cu1 N1 C1 S1 . . . . 174.06(14) ?
C2 S1 C1 N1 . . . . 0.3(3) ?
N1 N2 C2 S2 . . . . -179.2(2) ?
N1 N2 C2 S1 . . . . -0.4(3) ?
C3 S2 C2 N2 . . . . 1.0(4) ?
C3 S2 C2 S1 . . . . -177.8(2) ?
C1 S1 C2 N2 . . . . 0.1(3) ?
C1 S1 C2 S2 . . . . 179.0(2) ?
C2 S2 C3 C4 . . . . 166.7(3) ?
S2 C3 C4 C5 . . . . 175.9(3) ?
C3 C4 C5 S3 . . . . 163.0(3) ?
C6 S3 C5 C4 . . . . 74.5(3) ?
N4 N3 C6 S4 . . . . 0.6(3) ?
N4 N3 C6 S3 . . . . 178.9(2) ?
C7 S4 C6 N3 . . . . -0.2(3) ?
C7 S4 C6 S3 . . . . -178.5(2) ?
C5 S3 C6 N3 . . . . 12.7(3) ?
C5 S3 C6 S4 . . . . -169.1(2) ?
N3 N4 C7 S4 . . . . 0.7(4) ?
Cu1 N4 C7 S4 1_565 . . . -151.87(18) ?
C6 S4 C7 N4 . . . . -0.3(3) ?
N6 N5 C8 S5 . . . . -0.5(3) ?
Cu1 N5 C8 S5 . . . . 173.93(14) ?
C9 S5 C8 N5 . . . . 0.4(3) ?
N5 N6 C9 S5 . . . . -0.1(3) ?
N5 N6 C9 S6 . . . . 178.9(2) ?
C8 S5 C9 N6 . . . . -0.1(3) ?
C8 S5 C9 S6 . . . . -179.1(2) ?
C10 S6 C9 N6 . . . . -78.7(3) ?
C10 S6 C9 S5 . . . . 100.2(2) ?
C9 S6 C10 C11 . . . . 69.0(3) ?
S6 C10 C11 C12 . . . . 66.9(4) ?
C10 C11 C12 S7 . . . . -171.5(3) ?
C13 S7 C12 C11 . . . . -83.7(4) ?
N8 N7 C13 S8 . . . . -0.6(5) ?
N8 N7 C13 S7 . . . . -179.1(3) ?
C14 S8 C13 N7 . . . . 0.2(4) ?
C14 S8 C13 S7 . . . . 178.8(3) ?
C12 S7 C13 N7 . . . . 11.3(5) ?
C12 S7 C13 S8 . . . . -167.1(3) ?
N7 N8 C14 S8 . . . . -0.6(5) ?
C13 S8 C14 N8 . . . . 0.2(4) ?
